data_7132511
loop_
_publ_author_name
'Nayak, Mithilesh Kumar'
'Elvers, Benedict J.'
'Mehta, Sakshi'
'Krummenacher, Ivo'
'Mondal, Abhishake'
'Braunschweig, Holger'
'Schulzke, Carola'
'Ravat, Prince'
'Jana, Anukul'

_publ_section_title
;
 Bis-[cyclic(alkyl)(amino)carbene]-derived diradicals.
;
_journal_issue 13
_journal_name_full 'Chemical communications (Cambridge, England)'
_journal_page_first 1739
_journal_page_last 1742
_journal_paper_doi 10.1039/d3cc05779h
_journal_volume 60
_journal_year 2024
_chemical_formula_moiety 'C18 H31 F3 Li N O4 S'
_chemical_formula_sum 'C18 H31 F3 Li N O4 S'
_chemical_formula_weight 421.44
_space_group_crystal_system monoclinic
_space_group_IT_number 14
_space_group_name_Hall '-P 2yn'
_space_group_name_H-M_alt 'P 1 21/n 1'
_atom_sites_solution_hydrogens mixed
_atom_sites_solution_primary dual
_atom_sites_solution_secondary difmap
_audit_creation_method SHELXL-2018/3
_audit_update_record
;
2022-07-11 deposited with the CCDC.	2023-12-19 downloaded from the CCDC.
;
_cell_angle_alpha 90
_cell_angle_beta 104.459(2)
_cell_angle_gamma 90
_cell_formula_units_Z 4
_cell_length_a 11.8035(3)
_cell_length_b 11.8153(2)
_cell_length_c 16.7982(3)
_cell_measurement_reflns_used 11619
_cell_measurement_temperature 250(2)
_cell_measurement_theta_max 28.8620
_cell_measurement_theta_min 2.9680
_cell_volume 2268.51(8)
_computing_cell_refinement 'CrysAlisPro 1.171.39.29d (Rigaku OD, 2017)'
_computing_data_collection 'CrysAlisPro 1.171.39.29d (Rigaku OD, 2017)'
_computing_data_reduction 'CrysAlisPro 1.171.39.29d (Rigaku OD, 2017)'
_computing_molecular_graphics 'XP Version 5.1 by Bruker AXS 1998'
_computing_publication_material 'CIFTAB (Sheldrick, 2015)'
_computing_structure_refinement 'SHELXL-2014/7 (Sheldrick, 2014)'
_computing_structure_solution 'SHELXS-2016 (Sheldrick, 2015)'
_diffrn_ambient_temperature 250(2)
_diffrn_measured_fraction_theta_full 0.999
_diffrn_measured_fraction_theta_max 0.910
_diffrn_measurement_device_type 'XtaLAB AFC12 (RINC): Kappa single'
_diffrn_measurement_method '\w scans'
_diffrn_radiation_type MoK\a
_diffrn_radiation_wavelength 0.71073
_diffrn_reflns_av_R_equivalents 0.0381
_diffrn_reflns_av_unetI/netI 0.0312
_diffrn_reflns_Laue_measured_fraction_full 0.999
_diffrn_reflns_Laue_measured_fraction_max 0.910
_diffrn_reflns_limit_h_max 15
_diffrn_reflns_limit_h_min -15
_diffrn_reflns_limit_k_max 15
_diffrn_reflns_limit_k_min -15
_diffrn_reflns_limit_l_max 22
_diffrn_reflns_limit_l_min -21
_diffrn_reflns_number 33844
_diffrn_reflns_point_group_measured_fraction_full 0.999
_diffrn_reflns_point_group_measured_fraction_max 0.910
_diffrn_reflns_theta_full 25.242
_diffrn_reflns_theta_max 29.006
_diffrn_reflns_theta_min 2.504
_diffrn_source 'fine-focus sealed X-ray tube'
_exptl_absorpt_coefficient_mu 0.188
_exptl_absorpt_correction_T_max 1.00000
_exptl_absorpt_correction_T_min 0.50755
_exptl_absorpt_correction_type multi-scan
_exptl_absorpt_process_details
;
CrysAlisPro 1.171.39.29d (Rigaku Oxford Diffraction, 2017)
Empirical absorption correction using spherical harmonics,
 implemented in SCALE3 ABSPACK scaling algorithm.
;
_exptl_crystal_colour colourless
_exptl_crystal_density_diffrn 1.234
_exptl_crystal_description needle
_exptl_crystal_F_000 896
_exptl_crystal_size_max 0.292
_exptl_crystal_size_mid 0.260
_exptl_crystal_size_min 0.161
_refine_diff_density_max 0.407
_refine_diff_density_min -0.338
_refine_diff_density_rms 0.044
_refine_ls_extinction_coef 0.0080(12)
_refine_ls_extinction_expression Fc^*^=kFc[1+0.001xFc^2^\l^3^/sin(2\q)]^-1/4^
_refine_ls_extinction_method 'SHELXL-2018/3 (Sheldrick 2018)'
_refine_ls_goodness_of_fit_ref 1.074
_refine_ls_hydrogen_treatment mixed
_refine_ls_matrix_type full
_refine_ls_number_parameters 262
_refine_ls_number_reflns 5483
_refine_ls_number_restraints 0
_refine_ls_restrained_S_all 1.074
_refine_ls_R_factor_all 0.0593
_refine_ls_R_factor_gt 0.0445
_refine_ls_shift/su_max 0.000
_refine_ls_shift/su_mean 0.000
_refine_ls_structure_factor_coef Fsqd
_refine_ls_weighting_details 'w=1/[\s^2^(Fo^2^)+(0.0646P)^2^+0.4435P] where P=(Fo^2^+2Fc^2^)/3'
_refine_ls_weighting_scheme calc
_refine_ls_wR_factor_gt 0.1222
_refine_ls_wR_factor_ref 0.1299
_reflns_Friedel_coverage 0.000
_reflns_number_gt 4249
_reflns_number_total 5483
_reflns_threshold_expression 'I > 2\s(I)'
_cod_data_source_file d3cc05779h2.cif
_cod_data_source_block AJ2045
_cod_depositor_comments 'Adding full bibliography for 7132505--7132514.cif.'
_cod_original_sg_symbol_H-M 'P 21/n'
_cod_database_code 7132511
_shelx_shelxl_version_number 2018/3
_shelx_space_group_comment
;
The symmetry employed for this shelxl refinement is uniquely defined
by the following loop, which should always be used as a source of
symmetry information in preference to the above space-group names.
They are only intended as comments.
;
_shelx_estimated_absorpt_t_min 0.947
_shelx_estimated_absorpt_t_max 0.970

loop_
_space_group_symop_operation_xyz
'x, y, z'
'-x+1/2, y+1/2, -z+1/2'
'-x, -y, -z'
'x-1/2, -y-1/2, z-1/2'

loop_
_atom_site_label
_atom_site_type_symbol
_atom_site_fract_x
_atom_site_fract_y
_atom_site_fract_z
_atom_site_U_iso_or_equiv
_atom_site_adp_type
_atom_site_occupancy
_atom_site_site_symmetry_order
_atom_site_calc_flag
_atom_site_refinement_flags_posn
_atom_site_refinement_flags_adp
_atom_site_refinement_flags_occupancy
_atom_site_disorder_assembly
_atom_site_disorder_group
Li1 Li 0.8187(2) 0.5950(2) 0.49221(15) 0.0414(5) Uani 1 1 d . . . . .
N1 N 0.63164(11) 0.67987(11) 0.59347(8) 0.0421(3) Uani 1 1 d . . . . .
C1 C 0.73324(12) 0.68810(12) 0.57730(9) 0.0396(3) Uani 1 1 d . . . . .
C2 C 0.79922(15) 0.78274(14) 0.63085(12) 0.0537(4) Uani 1 1 d . . . . .
C3 C 0.71670(18) 0.82830(19) 0.68175(14) 0.0710(6) Uani 1 1 d . . . . .
H3A H 0.752693 0.819523 0.740657 0.085 Uiso 1 1 calc R U . . .
H3B H 0.700304 0.908749 0.670093 0.085 Uiso 1 1 calc R U . . .
C4 C 0.60278(16) 0.75866(18) 0.65670(12) 0.0646(5) Uani 1 1 d . . . . .
C5 C 0.8322(2) 0.87301(16) 0.57435(16) 0.0757(6) Uani 1 1 d . . . . .
H5A H 0.874449 0.934146 0.608732 0.091 Uiso 1 1 calc R U . . .
H5B H 0.885861 0.838826 0.545170 0.091 Uiso 1 1 calc R U . . .
C6 C 0.7293(3) 0.9244(2) 0.51108(19) 0.1004(9) Uani 1 1 d . . . . .
H6A H 0.683139 0.864345 0.479222 0.151 Uiso 1 1 calc R U . . .
H6B H 0.758507 0.973987 0.474702 0.151 Uiso 1 1 calc R U . . .
H6C H 0.680921 0.967445 0.539089 0.151 Uiso 1 1 calc R U . . .
C7 C 0.91432(17) 0.73419(18) 0.68527(14) 0.0693(6) Uani 1 1 d . . . . .
H7A H 0.963559 0.710045 0.649268 0.083 Uiso 1 1 calc R U . . .
H7B H 0.955715 0.795413 0.720019 0.083 Uiso 1 1 calc R U . . .
C8 C 0.9025(2) 0.6361(2) 0.74007(16) 0.0902(7) Uani 1 1 d . . . . .
H8A H 0.859655 0.660162 0.779397 0.135 Uiso 1 1 calc R U . . .
H8B H 0.979713 0.610066 0.769202 0.135 Uiso 1 1 calc R U . . .
H8C H 0.860695 0.574847 0.706845 0.135 Uiso 1 1 calc R U . . .
C9 C 0.4974(2) 0.8311(2) 0.61675(19) 0.0937(9) Uani 1 1 d . . . . .
H9A H 0.512325 0.870337 0.569656 0.140 Uiso 1 1 calc R U . . .
H9B H 0.483627 0.886091 0.656205 0.140 Uiso 1 1 calc R U . . .
H9C H 0.429013 0.783230 0.598910 0.140 Uiso 1 1 calc R U . . .
C10 C 0.5793(2) 0.6893(3) 0.72718(14) 0.0920(9) Uani 1 1 d . . . . .
H10A H 0.509969 0.643321 0.707123 0.138 Uiso 1 1 calc R U . . .
H10B H 0.567138 0.739778 0.769839 0.138 Uiso 1 1 calc R U . . .
H10C H 0.645814 0.640643 0.749524 0.138 Uiso 1 1 calc R U . . .
C11 C 0.54279(12) 0.59514(13) 0.55424(9) 0.0387(3) Uani 1 1 d . . . . .
C12 C 0.50607(13) 0.61144(13) 0.46163(9) 0.0418(3) Uani 1 1 d . . . . .
H12A H 0.574409 0.603368 0.438843 0.050 Uiso 1 1 calc R U . . .
H12B H 0.474382 0.687835 0.448925 0.050 Uiso 1 1 calc R U . . .
C13 C 0.41336(13) 0.52393(13) 0.42233(9) 0.0424(3) Uani 1 1 d . . . . .
H13A H 0.341916 0.537386 0.440631 0.051 Uiso 1 1 calc R U . . .
H13B H 0.394187 0.532063 0.362396 0.051 Uiso 1 1 calc R U . . .
H11 H 0.4774(15) 0.6103(14) 0.5757(10) 0.042(4) Uiso 1 1 d . . . . .
S1 S 0.93125(3) 0.36208(3) 0.54483(2) 0.03955(13) Uani 1 1 d . . . . .
O1 O 1.02249(10) 0.35129(10) 0.50272(8) 0.0548(3) Uani 1 1 d . . . . .
O2 O 0.83522(10) 0.43133(10) 0.50218(9) 0.0615(3) Uani 1 1 d . . . . .
O3 O 0.96876(13) 0.37920(13) 0.63089(8) 0.0702(4) Uani 1 1 d . . . . .
C14 C 0.86591(16) 0.22228(14) 0.53322(11) 0.0528(4) Uani 1 1 d . . . . .
F1 F 0.94261(13) 0.14585(9) 0.57062(10) 0.0895(4) Uani 1 1 d . . . . .
F2 F 0.82900(13) 0.19317(12) 0.45546(8) 0.0899(4) Uani 1 1 d . . . . .
F3 F 0.77546(11) 0.21629(10) 0.56645(8) 0.0773(4) Uani 1 1 d . . . . .
O4 O 0.74188(11) 0.60259(12) 0.37333(7) 0.0588(3) Uani 1 1 d . . . . .
C15 C 0.7478(3) 0.5108(2) 0.31924(14) 0.0941(8) Uani 1 1 d . . . . .
H15A H 0.691741 0.451419 0.323824 0.113 Uiso 1 1 calc R U . . .
H15B H 0.826550 0.478033 0.332221 0.113 Uiso 1 1 calc R U . . .
C16 C 0.7182(4) 0.5601(4) 0.23569(16) 0.1278(13) Uani 1 1 d . . . . .
H16A H 0.765192 0.524887 0.201864 0.153 Uiso 1 1 calc R U . . .
H16B H 0.635243 0.548234 0.209022 0.153 Uiso 1 1 calc R U . . .
C17 C 0.7445(3) 0.6819(3) 0.24601(16) 0.1025(10) Uani 1 1 d . . . . .
H17A H 0.823537 0.698040 0.240428 0.123 Uiso 1 1 calc R U . . .
H17B H 0.688160 0.726406 0.205222 0.123 Uiso 1 1 calc R U . . .
C18 C 0.7346(2) 0.7073(2) 0.32950(14) 0.0797(6) Uani 1 1 d . . . . .
H18A H 0.797925 0.758056 0.357108 0.096 Uiso 1 1 calc R U . . .
H18B H 0.659719 0.744583 0.327435 0.096 Uiso 1 1 calc R U . . .

loop_
_atom_site_aniso_label
_atom_site_aniso_U_11
_atom_site_aniso_U_22
_atom_site_aniso_U_33
_atom_site_aniso_U_23
_atom_site_aniso_U_13
_atom_site_aniso_U_12
Li1 0.0387(13) 0.0433(13) 0.0448(13) 0.0032(10) 0.0154(10) -0.0006(10)
N1 0.0375(6) 0.0461(7) 0.0448(7) -0.0205(5) 0.0142(5) -0.0089(5)
C1 0.0353(7) 0.0373(7) 0.0455(8) -0.0085(6) 0.0088(6) -0.0078(6)
C2 0.0447(9) 0.0472(9) 0.0674(11) -0.0230(8) 0.0108(8) -0.0149(7)
C3 0.0607(11) 0.0705(12) 0.0797(13) -0.0453(11) 0.0139(10) -0.0133(9)
C4 0.0525(10) 0.0763(12) 0.0690(12) -0.0469(10) 0.0228(9) -0.0112(9)
C5 0.0768(14) 0.0462(10) 0.1033(17) -0.0142(10) 0.0211(12) -0.0260(10)
C6 0.123(2) 0.0525(12) 0.116(2) 0.0050(13) 0.0118(17) -0.0162(13)
C7 0.0474(10) 0.0766(13) 0.0760(13) -0.0243(11) 0.0004(9) -0.0166(9)
C8 0.0822(16) 0.0957(18) 0.0774(15) -0.0016(13) -0.0089(12) -0.0065(13)
C9 0.0585(12) 0.0890(16) 0.133(2) -0.0621(16) 0.0226(13) 0.0069(11)
C10 0.0918(16) 0.134(2) 0.0637(13) -0.0563(14) 0.0444(12) -0.0389(16)
C11 0.0303(7) 0.0487(8) 0.0402(7) -0.0161(6) 0.0148(6) -0.0105(6)
C12 0.0367(8) 0.0452(8) 0.0435(8) -0.0046(6) 0.0097(6) -0.0103(6)
C13 0.0367(7) 0.0530(9) 0.0362(7) -0.0049(6) 0.0068(6) -0.0118(6)
S1 0.0394(2) 0.0360(2) 0.0461(2) 0.00527(14) 0.01600(15) -0.00628(14)
O1 0.0429(6) 0.0567(7) 0.0720(8) 0.0024(6) 0.0282(6) -0.0061(5)
O2 0.0479(7) 0.0479(6) 0.0917(9) 0.0194(6) 0.0233(6) 0.0056(5)
O3 0.0850(10) 0.0763(9) 0.0496(7) -0.0101(6) 0.0172(7) -0.0267(7)
C14 0.0570(10) 0.0454(9) 0.0569(10) 0.0052(7) 0.0160(8) -0.0132(8)
F1 0.0965(10) 0.0426(6) 0.1261(11) 0.0236(6) 0.0216(8) 0.0010(6)
F2 0.1161(11) 0.0867(9) 0.0660(8) -0.0242(6) 0.0210(7) -0.0446(8)
F3 0.0726(8) 0.0755(7) 0.0931(9) 0.0068(6) 0.0383(7) -0.0326(6)
O4 0.0544(7) 0.0796(9) 0.0440(6) 0.0048(6) 0.0151(5) 0.0017(6)
C15 0.117(2) 0.1034(19) 0.0623(13) -0.0222(13) 0.0228(13) -0.0285(16)
C16 0.160(3) 0.173(4) 0.0502(14) -0.0127(18) 0.0247(16) 0.014(3)
C17 0.0883(17) 0.156(3) 0.0670(14) 0.0364(17) 0.0261(13) 0.0165(19)
C18 0.0748(14) 0.0925(16) 0.0637(12) 0.0251(11) 0.0023(10) 0.0139(12)

loop_
_atom_type_symbol
_atom_type_description
_atom_type_scat_dispersion_real
_atom_type_scat_dispersion_imag
_atom_type_scat_source
C C 0.0033 0.0016 'International Tables Vol C Tables 4.2.6.8 and 6.1.1.4'
H H 0.0000 0.0000 'International Tables Vol C Tables 4.2.6.8 and 6.1.1.4'
Li Li -0.0003 0.0001 'International Tables Vol C Tables 4.2.6.8 and 6.1.1.4'
F F 0.0171 0.0103 'International Tables Vol C Tables 4.2.6.8 and 6.1.1.4'
O O 0.0106 0.0060 'International Tables Vol C Tables 4.2.6.8 and 6.1.1.4'
S S 0.1246 0.1234 'International Tables Vol C Tables 4.2.6.8 and 6.1.1.4'
N N 0.0061 0.0033 'International Tables Vol C Tables 4.2.6.8 and 6.1.1.4'

loop_
_geom_angle_atom_site_label_1
_geom_angle_atom_site_label_2
_geom_angle_atom_site_label_3
_geom_angle
_geom_angle_site_symmetry_1
_geom_angle_site_symmetry_3
_geom_angle_publ_flag
O2 Li1 O1 104.11(12) . 3_766 ?
O2 Li1 O4 98.20(13) . . ?
O1 Li1 O4 102.80(12) 3_766 . ?
O2 Li1 C1 119.04(13) . . ?
O1 Li1 C1 113.11(13) 3_766 . ?
O4 Li1 C1 117.20(13) . . ?
C1 N1 C11 123.13(12) . . ?
C1 N1 C4 118.84(12) . . ?
C11 N1 C4 118.02(12) . . ?
N1 C1 C2 107.13(12) . . ?
N1 C1 Li1 133.29(12) . . ?
C2 C1 Li1 119.58(12) . . ?
C1 C2 C5 108.37(15) . . ?
C1 C2 C3 106.43(13) . . ?
C5 C2 C3 113.00(17) . . ?
C1 C2 C7 108.74(14) . . ?
C5 C2 C7 107.54(16) . . ?
C3 C2 C7 112.61(17) . . ?
C4 C3 C2 106.87(13) . . ?
N1 C4 C10 109.36(17) . . ?
N1 C4 C9 109.83(16) . . ?
C10 C4 C9 111.0(2) . . ?
N1 C4 C3 100.72(13) . . ?
C10 C4 C3 113.00(18) . . ?
C9 C4 C3 112.40(19) . . ?
C6 C5 C2 115.17(19) . . ?
C8 C7 C2 116.41(18) . . ?
N1 C11 C13 110.73(12) . 3_666 ?
N1 C11 C12 111.06(12) . . ?
C13 C11 C12 112.01(12) 3_666 . ?
C11 C12 C13 110.27(12) . . ?
C11 C13 C12 110.73(12) 3_666 . ?
O3 S1 O1 115.73(9) . . ?
O3 S1 O2 115.75(9) . . ?
O1 S1 O2 113.64(8) . . ?
O3 S1 C14 104.83(8) . . ?
O1 S1 C14 102.57(8) . . ?
O2 S1 C14 101.77(8) . . ?
S1 O1 Li1 141.02(11) . 3_766 ?
S1 O2 Li1 131.19(11) . . ?
F2 C14 F1 108.13(16) . . ?
F2 C14 F3 107.62(15) . . ?
F1 C14 F3 106.97(14) . . ?
F2 C14 S1 111.81(12) . . ?
F1 C14 S1 110.43(12) . . ?
F3 C14 S1 111.68(13) . . ?
C15 O4 C18 109.61(17) . . ?
C15 O4 Li1 121.67(16) . . ?
C18 O4 Li1 120.79(15) . . ?
O4 C15 C16 105.5(3) . . ?
C17 C16 C15 106.3(2) . . ?
C18 C17 C16 104.4(2) . . ?
O4 C18 C17 107.8(2) . . ?

loop_
_geom_bond_atom_site_label_1
_geom_bond_atom_site_label_2
_geom_bond_distance
_geom_bond_site_symmetry_2
_geom_bond_publ_flag
Li1 O2 1.947(3) . ?
Li1 O1 1.960(3) 3_766 ?
Li1 O4 1.978(3) . ?
Li1 C1 2.234(3) . ?
N1 C1 1.2977(18) . ?
N1 C11 1.4804(17) . ?
N1 C4 1.5137(19) . ?
C1 C2 1.522(2) . ?
C2 C5 1.541(3) . ?
C2 C3 1.545(3) . ?
C2 C7 1.546(3) . ?
C3 C4 1.543(3) . ?
C4 C10 1.521(3) . ?
C4 C9 1.521(3) . ?
C5 C6 1.525(4) . ?
C7 C8 1.508(3) . ?
C11 C13 1.517(2) 3_666 ?
C11 C12 1.519(2) . ?
C12 C13 1.5302(19) . ?
S1 O3 1.4168(13) . ?
S1 O1 1.4342(12) . ?
S1 O2 1.4359(12) . ?
S1 C14 1.8128(17) . ?
C14 F2 1.315(2) . ?
C14 F1 1.321(2) . ?
C14 F3 1.324(2) . ?
O4 C15 1.428(3) . ?
O4 C18 1.432(3) . ?
C15 C16 1.479(4) . ?
C16 C17 1.473(5) . ?
C17 C18 1.467(4) . ?

loop_
_geom_torsion_atom_site_label_1
_geom_torsion_atom_site_label_2
_geom_torsion_atom_site_label_3
_geom_torsion_atom_site_label_4
_geom_torsion
_geom_torsion_site_symmetry_1
_geom_torsion_site_symmetry_2
_geom_torsion_site_symmetry_3
_geom_torsion_site_symmetry_4
_geom_torsion_publ_flag
C11 N1 C1 C2 -178.87(14) . . . . ?
C4 N1 C1 C2 -0.2(2) . . . . ?
C11 N1 C1 Li1 1.0(3) . . . . ?
C4 N1 C1 Li1 179.70(16) . . . . ?
N1 C1 C2 C5 -121.69(16) . . . . ?
Li1 C1 C2 C5 58.4(2) . . . . ?
N1 C1 C2 C3 0.1(2) . . . . ?
Li1 C1 C2 C3 -179.80(15) . . . . ?
N1 C1 C2 C7 121.69(16) . . . . ?
Li1 C1 C2 C7 -58.2(2) . . . . ?
C1 C2 C3 C4 0.0(2) . . . . ?
C5 C2 C3 C4 118.8(2) . . . . ?
C7 C2 C3 C4 -119.07(19) . . . . ?
C1 N1 C4 C10 -119.02(18) . . . . ?
C11 N1 C4 C10 59.7(2) . . . . ?
C1 N1 C4 C9 118.92(19) . . . . ?
C11 N1 C4 C9 -62.3(2) . . . . ?
C1 N1 C4 C3 0.2(2) . . . . ?
C11 N1 C4 C3 178.93(16) . . . . ?
C2 C3 C4 N1 -0.1(2) . . . . ?
C2 C3 C4 C10 116.5(2) . . . . ?
C2 C3 C4 C9 -116.9(2) . . . . ?
C1 C2 C5 C6 58.1(2) . . . . ?
C3 C2 C5 C6 -59.6(2) . . . . ?
C7 C2 C5 C6 175.46(19) . . . . ?
C1 C2 C7 C8 -57.3(2) . . . . ?
C5 C2 C7 C8 -174.42(19) . . . . ?
C3 C2 C7 C8 60.4(2) . . . . ?
C1 N1 C11 C13 64.03(18) . . . 3_666 ?
C4 N1 C11 C13 -114.64(16) . . . 3_666 ?
C1 N1 C11 C12 -61.07(19) . . . . ?
C4 N1 C11 C12 120.25(16) . . . . ?
N1 C11 C12 C13 -179.42(12) . . . . ?
C13 C11 C12 C13 56.20(17) 3_666 . . . ?
C11 C12 C13 C11 -55.46(17) . . . 3_666 ?
O3 S1 O1 Li1 -32.15(19) . . . 3_766 ?
O2 S1 O1 Li1 105.36(17) . . . 3_766 ?
C14 S1 O1 Li1 -145.64(17) . . . 3_766 ?
O3 S1 O2 Li1 59.79(17) . . . . ?
O1 S1 O2 Li1 -77.71(16) . . . . ?
C14 S1 O2 Li1 172.79(14) . . . . ?
O3 S1 C14 F2 -178.49(14) . . . . ?
O1 S1 C14 F2 -57.22(16) . . . . ?
O2 S1 C14 F2 60.56(16) . . . . ?
O3 S1 C14 F1 -58.05(16) . . . . ?
O1 S1 C14 F1 63.23(15) . . . . ?
O2 S1 C14 F1 -178.99(13) . . . . ?
O3 S1 C14 F3 60.85(15) . . . . ?
O1 S1 C14 F3 -177.87(12) . . . . ?
O2 S1 C14 F3 -60.10(14) . . . . ?
C18 O4 C15 C16 -11.9(3) . . . . ?
Li1 O4 C15 C16 -161.0(2) . . . . ?
O4 C15 C16 C17 23.3(4) . . . . ?
C15 C16 C17 C18 -25.4(4) . . . . ?
C15 O4 C18 C17 -4.0(3) . . . . ?
Li1 O4 C18 C17 145.40(19) . . . . ?
C16 C17 C18 O4 18.3(3) . . . . ?
